data_4312880
loop_
_publ_author_name
'Xiao-Ping Yang'
'Bei-Sheng Kang'
'Wai-Kwok Wong'
'Cheng-Yong Su'
'Han-Qin Liu'

_publ_section_title
;
 Syntheses, Crystal Structures, and Luminescent Properties of Lanthanide
 Complexes with Tripodal Ligands Bearing Benzimidazole and Pyridine Groups
;
_journal_name_full 'Inorganic Chemistry'
_journal_page_first 169
_journal_page_last 179
_journal_paper_doi 10.1021/ic025799p
_journal_volume 42
_journal_year 2003
_chemical_formula_sum 'C22 H22 N8 O6'
_chemical_formula_weight 494.60
_chemical_name_systematic
; 
 ? 
;
_space_group_IT_number 14
_symmetry_cell_setting monoclinic
_symmetry_space_group_name_Hall '-P 2ybc'
_symmetry_space_group_name_H-M 'P 1 21/c 1'
_atom_sites_solution_hydrogens geom
_atom_sites_solution_primary direct
_atom_sites_solution_secondary difmap
_audit_creation_method SHELXL-97
_cell_angle_alpha 90.00
_cell_angle_beta 92.641(4)
_cell_angle_gamma 90.00
_cell_formula_units_Z 4
_cell_length_a 8.1764(15)
_cell_length_b 18.447(3)
_cell_length_c 15.437(3)
_cell_measurement_reflns_used CCD
_cell_measurement_temperature 294(2)
_cell_volume 2325.9(7)
_computing_structure_refinement 'SHELXL-97 (Sheldrick, 1997)'
_computing_structure_solution 'SHELXS-97 (Sheldrick, 1990)'
_diffrn_ambient_temperature 294(2)
_diffrn_measured_fraction_theta_full 0.987
_diffrn_measured_fraction_theta_max 0.987
_diffrn_measurement_device_type 'Bruck CCD'
_diffrn_radiation_monochromator graphite
_diffrn_radiation_source 'fine-focus sealed tube'
_diffrn_radiation_type MoK\a
_diffrn_radiation_wavelength 0.71073
_diffrn_reflns_av_R_equivalents 0.1161
_diffrn_reflns_av_sigmaI/netI 0.2012
_diffrn_reflns_limit_h_max 10
_diffrn_reflns_limit_h_min -10
_diffrn_reflns_limit_k_max 23
_diffrn_reflns_limit_k_min -24
_diffrn_reflns_limit_l_max 20
_diffrn_reflns_limit_l_min -13
_diffrn_reflns_number 15712
_diffrn_reflns_theta_full 27.63
_diffrn_reflns_theta_max 27.63
_diffrn_reflns_theta_min 2.49
_exptl_absorpt_coefficient_mu 0.106
_exptl_absorpt_correction_T_max 0.9771
_exptl_absorpt_correction_T_min 0.9509
_exptl_absorpt_correction_type SADABS
_exptl_crystal_colour Yellowish
_exptl_crystal_density_diffrn 1.401
_exptl_crystal_density_method 'not measured'
_exptl_crystal_description Block
_exptl_crystal_F_000 1016
_exptl_crystal_size_max 0.48
_exptl_crystal_size_mid 0.37
_exptl_crystal_size_min 0.22
_refine_diff_density_max 0.155
_refine_diff_density_min -0.171
_refine_diff_density_rms 0.039
_refine_ls_extinction_coef 0.0005(8)
_refine_ls_extinction_expression Fc^*^=kFc[1+0.001xFc^2^\l^3^/sin(2\q)]^-1/4^
_refine_ls_extinction_method SHELXL
_refine_ls_goodness_of_fit_ref 0.791
_refine_ls_hydrogen_treatment mixed
_refine_ls_matrix_type full
_refine_ls_number_parameters 371
_refine_ls_number_reflns 5348
_refine_ls_number_restraints 0
_refine_ls_restrained_S_all 0.791
_refine_ls_R_factor_all 0.2459
_refine_ls_R_factor_gt 0.0502
_refine_ls_shift/su_max 0.001
_refine_ls_shift/su_mean 0.000
_refine_ls_structure_factor_coef Fsqd
_refine_ls_weighting_details 'calc w=1/[\s^2^(Fo^2^)+(0.0675P)^2^+0.0000P] where P=(Fo^2^+2Fc^2^)/3'
_refine_ls_weighting_scheme calc
_refine_ls_wR_factor_gt 0.1123
_refine_ls_wR_factor_ref 0.1765
_reflns_number_gt 1317
_reflns_number_total 5348
_reflns_threshold_expression >2sigma(I)
_cod_data_source_file ic025799p-4_s1_1.cif
_cod_data_source_block H2L1(NO3)2
_cod_depositor_comments
;
The following automatic conversions were performed:

'_symmetry_cell_setting' value 'Monoclinic' changed to 'monoclinic'
according to the built-in table from CIF Core dictionary named
'cif_core.dic' version 2.4.1 from 2010-06-29.

Automatic conversion script
Id: cif_fix_values 1646 2011-03-28 12:23:43Z adriana 
;
_cod_original_cell_volume 2325.8(7)
_cod_database_code 4312880

loop_
_symmetry_equiv_pos_as_xyz
'x, y, z'
'-x, y+1/2, -z+1/2'
'-x, -y, -z'
'x, -y-1/2, z-1/2'

loop_
_atom_site_label
_atom_site_type_symbol
_atom_site_fract_x
_atom_site_fract_y
_atom_site_fract_z
_atom_site_U_iso_or_equiv
_atom_site_adp_type
_atom_site_occupancy
_atom_site_symmetry_multiplicity
_atom_site_calc_flag
_atom_site_refinement_flags
_atom_site_disorder_assembly
_atom_site_disorder_group
O1 O 0.4185(4) 0.14172(19) 0.1785(3) 0.1349(15) Uani 1 1 d . . .
O2 O 0.2000(4) 0.09558(18) 0.2260(2) 0.1057(11) Uani 1 1 d . . .
O3 O 0.2268(4) 0.2099(2) 0.2125(2) 0.1158(13) Uani 1 1 d . . .
O4 O 1.4199(3) 0.44870(15) -0.08957(19) 0.0855(9) Uani 1 1 d . . .
O5 O 1.1738(4) 0.45322(17) -0.0472(2) 0.0954(11) Uani 1 1 d . . .
O6 O 1.2958(4) 0.35049(19) -0.0586(2) 0.1011(11) Uani 1 1 d . . .
N1 N 0.6797(4) 0.12801(17) 0.35236(19) 0.0627(9) Uani 1 1 d . . .
H5A H 0.5956 0.1055 0.3703 0.075 Uiso 1 1 calc R . .
N2 N 0.9167(4) 0.14760(19) 0.3003(2) 0.0703(10) Uani 1 1 d . . .
H4A H 1.0104 0.1399 0.2789 0.084 Uiso 1 1 calc R . .
N3 N 0.5229(4) -0.20030(18) 0.35821(19) 0.0633(9) Uani 1 1 d . . .
H3A H 0.5872 -0.2333 0.3399 0.076 Uiso 1 1 calc R . .
N4 N 0.4295(4) -0.09520(16) 0.39270(18) 0.0601(9) Uani 1 1 d . . .
H2A H 0.4243 -0.0491 0.4006 0.072 Uiso 1 1 calc R . .
N5 N 0.690(3) 0.0123(9) 0.0875(10) 0.189(10) Uani 0.50 1 d P . .
N6 N 0.6930(3) -0.02367(16) 0.3125(2) 0.0567(9) Uani 1 1 d . . .
N7 N 0.2819(5) 0.1498(2) 0.2061(3) 0.0800(11) Uani 1 1 d . . .
N8 N 1.2923(5) 0.4164(2) -0.0648(2) 0.0705(10) Uani 1 1 d . . .
C1 C 0.8437(5) 0.0178(2) 0.3198(3) 0.0694(12) Uani 1 1 d . . .
H15A H 0.9090 0.0073 0.2705 0.083 Uiso 1 1 calc R . .
H15B H 0.9060 0.0031 0.3719 0.083 Uiso 1 1 calc R . .
C2 C 0.8127(5) 0.0967(2) 0.3235(2) 0.0605(11) Uani 1 1 d . . .
C3 C 0.6972(6) 0.2024(3) 0.3492(3) 0.0691(12) Uani 1 1 d . . .
C4 C 0.5976(6) 0.2585(2) 0.3711(3) 0.0823(14) Uani 1 1 d . . .
H21A H 0.4949 0.2503 0.3927 0.099 Uiso 1 1 calc R . .
C5 C 0.6566(7) 0.3276(3) 0.3596(3) 0.0961(16) Uani 1 1 d . . .
H20A H 0.5931 0.3670 0.3751 0.115 Uiso 1 1 calc R . .
C6 C 0.8080(8) 0.3401(3) 0.3256(3) 0.1021(17) Uani 1 1 d . . .
H19A H 0.8423 0.3875 0.3171 0.123 Uiso 1 1 calc R . .
C7 C 0.9083(7) 0.2838(3) 0.3041(3) 0.0922(15) Uani 1 1 d . . .
H18A H 1.0109 0.2923 0.2826 0.111 Uiso 1 1 calc R . .
C8 C 0.8512(6) 0.2144(3) 0.3157(3) 0.0687(12) Uani 1 1 d . . .
C9 C 0.7137(4) -0.0987(2) 0.3369(3) 0.0634(11) Uani 1 1 d . . .
H7A H 0.7920 -0.1021 0.3859 0.076 Uiso 1 1 calc R . .
H7B H 0.7571 -0.1255 0.2890 0.076 Uiso 1 1 calc R . .
C10 C 0.5555(5) -0.1315(2) 0.3605(2) 0.0577(11) Uani 1 1 d . . .
C11 C 0.3686(5) -0.2130(2) 0.3898(2) 0.0603(11) Uani 1 1 d . . .
C12 C 0.2787(5) -0.2750(2) 0.3998(3) 0.0762(13) Uani 1 1 d . . .
H13A H 0.3180 -0.3204 0.3849 0.091 Uiso 1 1 calc R . .
C13 C 0.1261(6) -0.2659(3) 0.4335(3) 0.0857(14) Uani 1 1 d . . .
H12A H 0.0615 -0.3066 0.4418 0.103 Uiso 1 1 calc R . .
C14 C 0.0663(5) -0.1991(3) 0.4552(3) 0.0788(14) Uani 1 1 d . . .
H11A H -0.0371 -0.1960 0.4776 0.095 Uiso 1 1 calc R . .
C15 C 0.1549(5) -0.1371(2) 0.4447(2) 0.0686(12) Uani 1 1 d . . .
H10A H 0.1145 -0.0919 0.4595 0.082 Uiso 1 1 calc R . .
C16 C 0.3090(5) -0.1454(2) 0.4109(2) 0.0572(10) Uani 1 1 d . . .
C17 C 0.6008(5) -0.0133(2) 0.2291(3) 0.0650(11) Uani 1 1 d . . .
H6A H 0.5700 0.0374 0.2246 0.078 Uiso 1 1 calc R . .
H6B H 0.5004 -0.0412 0.2307 0.078 Uiso 1 1 calc R . .
C18 C 0.6854(6) -0.0338(4) 0.1467(3) 0.0757(13) Uani 1 1 d . . .
C19 C 0.771(2) -0.0976(12) 0.1477(12) 0.121(9) Uani 0.50 1 d P . .
C20 C 0.829(3) -0.1076(18) 0.0621(14) 0.136(12) Uani 0.50 1 d P . .
C21 C 0.819(3) -0.0612(12) -0.0025(11) 0.099(8) Uani 0.50 1 d P . .
C22 C 0.653(5) -0.005(2) 0.038(3) 0.36(3) Uani 0.50 1 d P . .
C19' C 0.7039(16) -0.1002(8) 0.1319(15) 0.067(5) Uani 0.50 1 d P . .
C20' C 0.777(4) -0.131(2) 0.080(2) 0.21(2) Uani 0.50 1 d P . .
C21' C 0.789(4) -0.1001(18) 0.006(3) 0.161(16) Uani 0.50 1 d P . .
C22' C 0.749(4) -0.0038(16) -0.0008(14) 0.223(16) Uani 0.50 1 d P . .
N5' N 0.795(6) 0.006(3) 0.053(4) 0.59(5) Uani 0.50 1 d P . .

loop_
_atom_site_aniso_label
_atom_site_aniso_U_11
_atom_site_aniso_U_22
_atom_site_aniso_U_33
_atom_site_aniso_U_23
_atom_site_aniso_U_13
_atom_site_aniso_U_12
O1 0.086(3) 0.118(3) 0.206(4) 0.033(3) 0.066(3) 0.004(2)
O2 0.105(3) 0.099(2) 0.117(3) 0.014(2) 0.042(2) -0.026(2)
O3 0.091(3) 0.096(3) 0.164(4) 0.020(2) 0.040(2) 0.009(2)
O4 0.0618(18) 0.075(2) 0.122(3) 0.0125(18) 0.0369(18) -0.0070(17)
O5 0.065(2) 0.095(2) 0.129(3) 0.008(2) 0.037(2) 0.0079(19)
O6 0.092(2) 0.076(2) 0.139(3) 0.013(2) 0.040(2) -0.009(2)
N1 0.056(2) 0.062(2) 0.070(2) -0.0035(18) 0.0090(19) -0.0038(18)
N2 0.063(2) 0.070(2) 0.079(3) -0.002(2) 0.0174(19) -0.006(2)
N3 0.054(2) 0.068(2) 0.069(2) -0.0006(19) 0.0191(18) 0.0052(18)
N4 0.0498(19) 0.067(2) 0.065(2) -0.0076(18) 0.0189(18) 0.0045(19)
N5 0.35(3) 0.127(12) 0.105(10) 0.031(9) 0.162(15) 0.055(15)
N6 0.0419(19) 0.065(2) 0.063(2) -0.0031(18) 0.0033(17) -0.0008(17)
N7 0.068(3) 0.081(3) 0.092(3) 0.020(3) 0.019(2) -0.006(3)
N8 0.063(3) 0.080(3) 0.070(3) 0.005(2) 0.012(2) -0.005(3)
C1 0.052(3) 0.073(3) 0.084(3) -0.011(2) 0.013(2) -0.007(2)
C2 0.054(3) 0.072(3) 0.056(3) -0.005(2) 0.006(2) -0.009(3)
C3 0.077(3) 0.072(3) 0.058(3) 0.001(2) -0.001(3) -0.004(3)
C4 0.084(3) 0.067(3) 0.095(4) 0.000(3) -0.002(3) 0.007(3)
C5 0.111(5) 0.076(4) 0.100(4) 0.008(3) -0.001(4) 0.006(3)
C6 0.128(5) 0.072(4) 0.105(4) 0.012(3) 0.003(4) -0.014(4)
C7 0.105(4) 0.086(4) 0.087(4) 0.007(3) 0.016(3) -0.021(3)
C8 0.078(3) 0.065(3) 0.064(3) 0.004(2) 0.012(2) -0.010(3)
C9 0.051(2) 0.064(3) 0.078(3) 0.000(2) 0.024(2) 0.004(2)
C10 0.055(3) 0.059(3) 0.060(3) 0.002(2) 0.014(2) 0.002(2)
C11 0.055(3) 0.071(3) 0.056(3) 0.003(2) 0.015(2) -0.007(2)
C12 0.068(3) 0.079(3) 0.082(3) 0.013(3) 0.013(3) -0.001(3)
C13 0.070(3) 0.091(4) 0.097(4) 0.019(3) 0.021(3) -0.014(3)
C14 0.051(3) 0.106(4) 0.081(3) 0.021(3) 0.020(2) -0.007(3)
C15 0.053(3) 0.089(3) 0.065(3) 0.005(2) 0.016(2) 0.008(3)
C16 0.052(3) 0.067(3) 0.054(3) 0.003(2) 0.014(2) 0.000(2)
C17 0.056(3) 0.071(3) 0.068(3) -0.009(2) 0.008(2) 0.004(2)
C18 0.071(3) 0.100(4) 0.058(3) -0.006(3) 0.016(3) -0.004(3)
C19 0.100(14) 0.224(18) 0.037(8) -0.049(8) -0.024(9) 0.142(13)
C20 0.15(2) 0.23(3) 0.032(9) -0.013(14) 0.029(11) 0.12(2)
C21 0.161(16) 0.098(16) 0.043(10) -0.003(9) 0.061(11) 0.017(12)
C22 0.23(3) 0.35(5) 0.49(6) 0.21(5) -0.26(4) -0.12(3)
C19' 0.049(9) 0.072(8) 0.082(13) -0.012(7) 0.014(8) 0.036(7)
C20' 0.089(16) 0.35(4) 0.20(4) 0.10(3) -0.033(17) -0.03(2)
C21' 0.126(17) 0.16(3) 0.19(3) -0.08(2) -0.08(2) 0.088(17)
C22' 0.38(4) 0.18(2) 0.122(15) 0.051(13) 0.19(2) 0.13(2)
N5' 0.31(4) 0.57(7) 0.85(9) 0.57(7) -0.27(5) -0.18(4)

loop_
_atom_type_symbol
_atom_type_description
_atom_type_scat_dispersion_real
_atom_type_scat_dispersion_imag
_atom_type_scat_source
C C 0.0033 0.0016 'International Tables Vol C Tables 4.2.6.8 and 6.1.1.4'
H H 0.0000 0.0000 'International Tables Vol C Tables 4.2.6.8 and 6.1.1.4'
N N 0.0061 0.0033 'International Tables Vol C Tables 4.2.6.8 and 6.1.1.4'
O O 0.0106 0.0060 'International Tables Vol C Tables 4.2.6.8 and 6.1.1.4'

loop_
_geom_angle_atom_site_label_1
_geom_angle_atom_site_label_2
_geom_angle_atom_site_label_3
_geom_angle
_geom_angle_site_symmetry_1
_geom_angle_site_symmetry_3
_geom_angle_publ_flag
C2 N1 C3 109.5(4) . . ?
C2 N2 C8 109.2(3) . . ?
C10 N3 C11 110.1(3) . . ?
C10 N4 C16 107.8(3) . . ?
C22 N5 N5' 77(4) . . ?
C22 N5 C18 111(3) . . ?
N5' N5 C18 110(3) . . ?
C22 N5 C22' 41(4) . . ?
N5' N5 C22' 37(4) . . ?
C18 N5 C22' 123.7(15) . . ?
C9 N6 C1 113.3(3) . . ?
C9 N6 C17 113.7(3) . . ?
C1 N6 C17 113.5(3) . . ?
O3 N7 O1 119.5(4) . . ?
O3 N7 O2 120.7(4) . . ?
O1 N7 O2 119.7(4) . . ?
O6 N8 O5 123.5(4) . . ?
O6 N8 O4 118.2(4) . . ?
O5 N8 O4 118.3(4) . . ?
N6 C1 C2 112.1(3) . . ?
N1 C2 N2 109.1(4) . . ?
N1 C2 C1 125.9(4) . . ?
N2 C2 C1 124.9(4) . . ?
C4 C3 N1 132.7(4) . . ?
C4 C3 C8 121.9(4) . . ?
N1 C3 C8 105.4(4) . . ?
C3 C4 C5 116.9(5) . . ?
C4 C5 C6 121.7(5) . . ?
C7 C6 C5 121.4(5) . . ?
C6 C7 C8 117.5(5) . . ?
N2 C8 C7 132.6(5) . . ?
N2 C8 C3 106.8(4) . . ?
C7 C8 C3 120.7(5) . . ?
N6 C9 C10 111.2(3) . . ?
N3 C10 N4 109.8(3) . . ?
N3 C10 C9 124.8(4) . . ?
N4 C10 C9 125.3(3) . . ?
C12 C11 C16 121.9(4) . . ?
C12 C11 N3 132.7(4) . . ?
C16 C11 N3 105.4(4) . . ?
C11 C12 C13 116.0(4) . . ?
C14 C13 C12 122.5(4) . . ?
C15 C14 C13 121.7(4) . . ?
C14 C15 C16 116.4(4) . . ?
C11 C16 N4 107.0(3) . . ?
C11 C16 C15 121.4(4) . . ?
N4 C16 C15 131.6(4) . . ?
N6 C17 C18 117.6(3) . . ?
N5 C18 C19' 121.4(13) . . ?
N5 C18 C19 123.9(12) . . ?
C19' C18 C19 25.7(11) . . ?
N5 C18 C17 118.2(7) . . ?
C19' C18 C17 117.3(10) . . ?
C19 C18 C17 117.1(10) . . ?
N5 C18 C22 27.4(15) . . ?
C19' C18 C22 98(2) . . ?
C19 C18 C22 109(2) . . ?
C17 C18 C22 131.6(19) . . ?
N5 C18 N5' 31.1(19) . . ?
C19' C18 N5' 100(2) . . ?
C19 C18 N5' 94(2) . . ?
C17 C18 N5' 143(2) . . ?
C22 C18 N5' 38.2(15) . . ?
C19' C19 C20' 71(4) . . ?
C19' C19 C18 66(3) . . ?
C20' C19 C18 118(2) . . ?
C19' C19 C20 87(4) . . ?
C20' C19 C20 28(2) . . ?
C18 C19 C20 106.9(18) . . ?
C20' C20 C21' 106(6) . . ?
C20' C20 C21 135(6) . . ?
C21' C20 C21 35(3) . . ?
C20' C20 C19 58(4) . . ?
C21' C20 C19 136(3) . . ?
C21 C20 C19 127(2) . . ?
C20' C20 C19' 47(4) . . ?
C21' C20 C19' 115(3) . . ?
C21 C20 C19' 117(2) . . ?
C19 C20 C19' 22.9(10) . . ?
C21' C21 C22' 131(4) . . ?
C21' C21 C20 44(3) . . ?
C22' C21 C20 124.8(15) . . ?
C21' C21 N5' 128(4) . . ?
C22' C21 N5' 37(2) . . ?
C20 C21 N5' 95.9(19) . . ?
C21' C21 C22 103(3) . . ?
C22' C21 C22 30.8(16) . . ?
C20 C21 C22 97.5(15) . . ?
N5' C21 C22 40.3(17) . . ?
C21' C21 C20' 34(3) . . ?
C22' C21 C20' 119.7(19) . . ?
C20 C21 C20' 15(2) . . ?
N5' C21 C20' 98(2) . . ?
C22 C21 C20' 89.7(17) . . ?
N5 C22 C22' 105(4) . . ?
N5 C22 N5' 57(4) . . ?
C22' C22 N5' 48(5) . . ?
N5 C22 C18 41(2) . . ?
C22' C22 C18 119(3) . . ?
N5' C22 C18 76(3) . . ?
N5 C22 C21 106(4) . . ?
C22' C22 C21 37(3) . . ?
N5' C22 C21 55(5) . . ?
C18 C22 C21 94.2(16) . . ?
C19 C19' C20' 80(3) . . ?
C19 C19' C18 88(3) . . ?
C20' C19' C18 132(2) . . ?
C19 C19' C20 70(4) . . ?
C20' C19' C20 25(2) . . ?
C18 C19' C20 107.9(17) . . ?
C20 C20' C19' 108(6) . . ?
C20 C20' C19 94(6) . . ?
C19' C20' C19 28.7(14) . . ?
C20 C20' C21' 44(4) . . ?
C19' C20' C21' 117(4) . . ?
C19 C20' C21' 123(4) . . ?
C20 C20' C21 30(4) . . ?
C19' C20' C21 104(3) . . ?
C19 C20' C21 104(3) . . ?
C21' C20' C21 19.4(16) . . ?
C21 C21' C20 101(5) . . ?
C21 C21' C20' 127(4) . . ?
C20 C21' C20' 31(3) . . ?
C21 C21' C22' 30(2) . . ?
C20 C21' C22' 105(3) . . ?
C20' C21' C22' 118(3) . . ?
N5' C22' C22 76(4) . . ?
N5' C22' C21 91(5) . . ?
C22 C22' C21 112(4) . . ?
N5' C22' N5 43(4) . . ?
C22 C22' N5 34(2) . . ?
C21 C22' N5 112(2) . . ?
N5' C22' C21' 94(5) . . ?
C22 C22' C21' 95(4) . . ?
C21 C22' C21' 18.7(16) . . ?
N5 C22' C21' 102(2) . . ?
C22' N5' N5 100(5) . . ?
C22' N5' C22 55(4) . . ?
N5 N5' C22 45(4) . . ?
C22' N5' C21 52(5) . . ?
N5 N5' C21 121(4) . . ?
C22 N5' C21 84(5) . . ?
C22' N5' C18 116(5) . . ?
N5 N5' C18 39(2) . . ?
C22 N5' C18 66(4) . . ?
C21 N5' C18 101(2) . . ?

loop_
_geom_bond_atom_site_label_1
_geom_bond_atom_site_label_2
_geom_bond_distance
_geom_bond_site_symmetry_2
_geom_bond_publ_flag
O1 N7 1.223(4) . ?
O2 N7 1.251(4) . ?
O3 N7 1.202(4) . ?
O4 N8 1.275(4) . ?
O5 N8 1.224(4) . ?
O6 N8 1.220(4) . ?
N1 C2 1.326(4) . ?
N1 C3 1.381(5) . ?
N2 C2 1.328(4) . ?
N2 C8 1.368(4) . ?
N3 C10 1.297(4) . ?
N3 C11 1.393(4) . ?
N4 C10 1.343(4) . ?
N4 C16 1.390(4) . ?
N5 C22 0.87(4) . ?
N5 N5' 1.03(7) . ?
N5 C18 1.250(16) . ?
N5 C22' 1.50(2) . ?
N6 C9 1.442(4) . ?
N6 C1 1.451(4) . ?
N6 C17 1.474(4) . ?
C1 C2 1.478(5) . ?
C3 C4 1.368(5) . ?
C3 C8 1.400(6) . ?
C4 C5 1.379(5) . ?
C5 C6 1.386(6) . ?
C6 C7 1.373(6) . ?
C7 C8 1.378(5) . ?
C9 C10 1.489(5) . ?
C11 C12 1.371(5) . ?
C11 C16 1.384(5) . ?
C12 C13 1.384(5) . ?
C13 C14 1.372(5) . ?
C14 C15 1.367(5) . ?
C15 C16 1.395(5) . ?
C17 C18 1.523(5) . ?
C18 C19' 1.256(17) . ?
C18 C19 1.371(18) . ?
C18 C22 1.77(4) . ?
C18 N5' 1.88(6) . ?
C19 C19' 0.59(2) . ?
C19 C20' 1.22(4) . ?
C19 C20 1.44(3) . ?
C20 C20' 0.68(5) . ?
C20 C21' 0.93(3) . ?
C20 C21 1.31(4) . ?
C20 C19' 1.53(3) . ?
C21 C21' 0.77(4) . ?
C21 C22' 1.20(3) . ?
C21 N5' 1.52(8) . ?
C21 C22 1.84(6) . ?
C21 C20' 1.86(4) . ?
C22 C22' 1.01(5) . ?
C22 N5' 1.20(5) . ?
C19' C20' 1.17(4) . ?
C20' C21' 1.29(6) . ?
C21' C22' 1.81(4) . ?
C22' N5' 0.92(7) . ?

loop_
_geom_torsion_atom_site_label_1
_geom_torsion_atom_site_label_2
_geom_torsion_atom_site_label_3
_geom_torsion_atom_site_label_4
_geom_torsion
_geom_torsion_site_symmetry_1
_geom_torsion_site_symmetry_2
_geom_torsion_site_symmetry_3
_geom_torsion_site_symmetry_4
_geom_torsion_publ_flag
C9 N6 C1 C2 -160.8(3) . . . . ?
C17 N6 C1 C2 67.5(4) . . . . ?
C3 N1 C2 N2 -0.8(4) . . . . ?
C3 N1 C2 C1 177.6(4) . . . . ?
C8 N2 C2 N1 1.1(4) . . . . ?
C8 N2 C2 C1 -177.4(4) . . . . ?
N6 C1 C2 N1 26.7(6) . . . . ?
N6 C1 C2 N2 -155.1(4) . . . . ?
C2 N1 C3 C4 -179.9(4) . . . . ?
C2 N1 C3 C8 0.3(4) . . . . ?
N1 C3 C4 C5 179.5(4) . . . . ?
C8 C3 C4 C5 -0.7(6) . . . . ?
C3 C4 C5 C6 1.5(7) . . . . ?
C4 C5 C6 C7 -2.0(8) . . . . ?
C5 C6 C7 C8 1.5(8) . . . . ?
C2 N2 C8 C7 179.3(5) . . . . ?
C2 N2 C8 C3 -0.9(5) . . . . ?
C6 C7 C8 N2 179.0(4) . . . . ?
C6 C7 C8 C3 -0.7(7) . . . . ?
C4 C3 C8 N2 -179.4(4) . . . . ?
N1 C3 C8 N2 0.4(4) . . . . ?
C4 C3 C8 C7 0.3(7) . . . . ?
N1 C3 C8 C7 -179.8(4) . . . . ?
C1 N6 C9 C10 158.5(3) . . . . ?
C17 N6 C9 C10 -69.9(4) . . . . ?
C11 N3 C10 N4 0.0(4) . . . . ?
C11 N3 C10 C9 176.0(3) . . . . ?
C16 N4 C10 N3 -0.6(4) . . . . ?
C16 N4 C10 C9 -176.6(3) . . . . ?
N6 C9 C10 N3 156.8(4) . . . . ?
N6 C9 C10 N4 -27.8(5) . . . . ?
C10 N3 C11 C12 179.3(4) . . . . ?
C10 N3 C11 C16 0.6(4) . . . . ?
C16 C11 C12 C13 -0.9(6) . . . . ?
N3 C11 C12 C13 -179.5(4) . . . . ?
C11 C12 C13 C14 0.5(7) . . . . ?
C12 C13 C14 C15 0.0(7) . . . . ?
C13 C14 C15 C16 0.0(6) . . . . ?
C12 C11 C16 N4 -179.8(3) . . . . ?
N3 C11 C16 N4 -0.9(4) . . . . ?
C12 C11 C16 C15 1.0(6) . . . . ?
N3 C11 C16 C15 179.9(3) . . . . ?
C10 N4 C16 C11 1.0(4) . . . . ?
C10 N4 C16 C15 -179.9(4) . . . . ?
C14 C15 C16 C11 -0.5(6) . . . . ?
C14 C15 C16 N4 -179.5(4) . . . . ?
C9 N6 C17 C18 -71.4(5) . . . . ?
C1 N6 C17 C18 60.1(5) . . . . ?
C22 N5 C18 C19' 32(6) . . . . ?
N5' N5 C18 C19' -51(6) . . . . ?
C22' N5 C18 C19' -12(3) . . . . ?
C22 N5 C18 C19 63(6) . . . . ?
N5' N5 C18 C19 -21(6) . . . . ?
C22' N5 C18 C19 18(4) . . . . ?
C22 N5 C18 C17 -127(4) . . . . ?
N5' N5 C18 C17 149(4) . . . . ?
C22' N5 C18 C17 -172(2) . . . . ?
N5' N5 C18 C22 -84(5) . . . . ?
C22' N5 C18 C22 -45(4) . . . . ?
C22 N5 C18 N5' 84(5) . . . . ?
C22' N5 C18 N5' 39(4) . . . . ?
N6 C17 C18 N5 -127.5(15) . . . . ?
N6 C17 C18 C19' 72.2(10) . . . . ?
N6 C17 C18 C19 43.3(11) . . . . ?
N6 C17 C18 C22 -156.9(14) . . . . ?
N6 C17 C18 N5' -102(2) . . . . ?
N5 C18 C19 C19' -93(4) . . . . ?
C17 C18 C19 C19' 97(4) . . . . ?
C22 C18 C19 C19' -67(4) . . . . ?
N5' C18 C19 C19' -103(4) . . . . ?
N5 C18 C19 C20' -42(4) . . . . ?
C19' C18 C19 C20' 51(3) . . . . ?
C17 C18 C19 C20' 148(2) . . . . ?
C22 C18 C19 C20' -17(3) . . . . ?
N5' C18 C19 C20' -53(3) . . . . ?
N5 C18 C19 C20 -14(3) . . . . ?
C19' C18 C19 C20 79(4) . . . . ?
C17 C18 C19 C20 176.0(14) . . . . ?
C22 C18 C19 C20 12(2) . . . . ?
N5' C18 C19 C20 -24(2) . . . . ?
C19' C19 C20 C20' -54(6) . . . . ?
C18 C19 C20 C20' -118(6) . . . . ?
C19' C19 C20 C21' 25(8) . . . . ?
C20' C19 C20 C21' 79(8) . . . . ?
C18 C19 C20 C21' -39(7) . . . . ?
C19' C19 C20 C21 71(5) . . . . ?
C20' C19 C20 C21 125(7) . . . . ?
C18 C19 C20 C21 7(4) . . . . ?
C20' C19 C20 C19' 54(6) . . . . ?
C18 C19 C20 C19' -64(3) . . . . ?
C20' C20 C21 C21' -41(7) . . . . ?
C19 C20 C21 C21' -120(6) . . . . ?
C19' C20 C21 C21' -96(5) . . . . ?
C20' C20 C21 C22' 75(8) . . . . ?
C21' C20 C21 C22' 116(5) . . . . ?
C19 C20 C21 C22' -4(5) . . . . ?
C19' C20 C21 C22' 20(4) . . . . ?
C20' C20 C21 N5' 100(7) . . . . ?
C21' C20 C21 N5' 141(5) . . . . ?
C19 C20 C21 N5' 21(4) . . . . ?
C19' C20 C21 N5' 45(3) . . . . ?
C20' C20 C21 C22 59(7) . . . . ?
C21' C20 C21 C22 100(4) . . . . ?
C19 C20 C21 C22 -20(3) . . . . ?
C19' C20 C21 C22 4(3) . . . . ?
C21' C20 C21 C20' 41(7) . . . . ?
C19 C20 C21 C20' -79(7) . . . . ?
C19' C20 C21 C20' -55(6) . . . . ?
N5' N5 C22 C22' -10(5) . . . . ?
C18 N5 C22 C22' -117(3) . . . . ?
C18 N5 C22 N5' -107(4) . . . . ?
C22' N5 C22 N5' 10(5) . . . . ?
N5' N5 C22 C18 107(4) . . . . ?
C22' N5 C22 C18 117(3) . . . . ?
N5' N5 C22 C21 29(3) . . . . ?
C18 N5 C22 C21 -78(4) . . . . ?
C22' N5 C22 C21 39(3) . . . . ?
C19' C18 C22 N5 -152(5) . . . . ?
C19 C18 C22 N5 -129(5) . . . . ?
C17 C18 C22 N5 70(5) . . . . ?
N5' C18 C22 N5 -56(4) . . . . ?
N5 C18 C22 C22' 79(4) . . . . ?
C19' C18 C22 C22' -73(5) . . . . ?
C19 C18 C22 C22' -50(5) . . . . ?
C17 C18 C22 C22' 149(4) . . . . ?
N5' C18 C22 C22' 23(5) . . . . ?
N5 C18 C22 N5' 56(4) . . . . ?
C19' C18 C22 N5' -96(5) . . . . ?
C19 C18 C22 N5' -73(5) . . . . ?
C17 C18 C22 N5' 126(5) . . . . ?
N5 C18 C22 C21 109(5) . . . . ?
C19' C18 C22 C21 -43.6(15) . . . . ?
C19 C18 C22 C21 -19.8(19) . . . . ?
C17 C18 C22 C21 179.1(9) . . . . ?
N5' C18 C22 C21 53(5) . . . . ?
C21' C21 C22 N5 105(5) . . . . ?
C22' C21 C22 N5 -94(5) . . . . ?
C20 C21 C22 N5 61(4) . . . . ?
N5' C21 C22 N5 -29(3) . . . . ?
C20' C21 C22 N5 74(4) . . . . ?
C21' C21 C22 C22' -161(6) . . . . ?
C20 C21 C22 C22' 155(5) . . . . ?
N5' C21 C22 C22' 64(4) . . . . ?
C20' C21 C22 C22' 168(5) . . . . ?
C21' C21 C22 N5' 135(5) . . . . ?
C22' C21 C22 N5' -64(4) . . . . ?
C20 C21 C22 N5' 90(3) . . . . ?
C20' C21 C22 N5' 103(3) . . . . ?
C21' C21 C22 C18 65(4) . . . . ?
C22' C21 C22 C18 -134(5) . . . . ?
C20 C21 C22 C18 21(2) . . . . ?
N5' C21 C22 C18 -70(3) . . . . ?
C20' C21 C22 C18 33.4(18) . . . . ?
C18 C19 C19' C20' 134(2) . . . . ?
C20 C19 C19' C20' 24(3) . . . . ?
C20' C19 C19' C18 -134(2) . . . . ?
C20 C19 C19' C18 -109.9(18) . . . . ?
C20' C19 C19' C20 -24(3) . . . . ?
C18 C19 C19' C20 109.9(18) . . . . ?
N5 C18 C19' C19 104(4) . . . . ?
C17 C18 C19' C19 -96(4) . . . . ?
C22 C18 C19' C19 118(4) . . . . ?
N5' C18 C19' C19 80(4) . . . . ?
N5 C18 C19' C20' 29(4) . . . . ?
C19 C18 C19' C20' -75(4) . . . . ?
C17 C18 C19' C20' -171(3) . . . . ?
C22 C18 C19' C20' 43(4) . . . . ?
N5' C18 C19' C20' 5(4) . . . . ?
N5 C18 C19' C20 36(2) . . . . ?
C19 C18 C19' C20 -68(4) . . . . ?
C17 C18 C19' C20 -164.7(12) . . . . ?
C22 C18 C19' C20 50.1(18) . . . . ?
N5' C18 C19' C20 12(2) . . . . ?
C20' C20 C19' C19 111(8) . . . . ?
C21' C20 C19' C19 -161(6) . . . . ?
C21 C20 C19' C19 -122(4) . . . . ?
C21' C20 C19' C20' 88(7) . . . . ?
C21 C20 C19' C20' 128(7) . . . . ?
C19 C20 C19' C20' -111(8) . . . . ?
C20' C20 C19' C18 -168(6) . . . . ?
C21' C20 C19' C18 -80(4) . . . . ?
C21 C20 C19' C18 -41(3) . . . . ?
C19 C20 C19' C18 81(4) . . . . ?
C21' C20 C20' C19' -110(4) . . . . ?
C21 C20 C20' C19' -87(7) . . . . ?
C19 C20 C20' C19' 25(2) . . . . ?
C21' C20 C20' C19 -135(3) . . . . ?
C21 C20 C20' C19 -112(5) . . . . ?
C19' C20 C20' C19 -25(2) . . . . ?
C21 C20 C20' C21' 23(4) . . . . ?
C19 C20 C20' C21' 135(3) . . . . ?
C19' C20 C20' C21' 110(4) . . . . ?
C21' C20 C20' C21 -23(4) . . . . ?
C19 C20 C20' C21 112(5) . . . . ?
C19' C20 C20' C21 87(7) . . . . ?
C19 C19' C20' C20 -63(7) . . . . ?
C18 C19' C20' C20 15(8) . . . . ?
C18 C19' C20' C19 78(4) . . . . ?
C20 C19' C20' C19 63(7) . . . . ?
C19 C19' C20' C21' -110(5) . . . . ?
C18 C19' C20' C21' -32(6) . . . . ?
C20 C19' C20' C21' -47(5) . . . . ?
C19 C19' C20' C21 -94(4) . . . . ?
C18 C19' C20' C21 -16(4) . . . . ?
C20 C19' C20' C21 -31(5) . . . . ?
C19' C19 C20' C20 122(7) . . . . ?
C18 C19 C20' C20 73(6) . . . . ?
C18 C19 C20' C19' -49(2) . . . . ?
C20 C19 C20' C19' -122(7) . . . . ?
C19' C19 C20' C21' 86(6) . . . . ?
C18 C19 C20' C21' 38(5) . . . . ?
C20 C19 C20' C21' -35(4) . . . . ?
C19' C19 C20' C21 93(4) . . . . ?
C18 C19 C20' C21 45(3) . . . . ?
C20 C19 C20' C21 -29(4) . . . . ?
C21' C21 C20' C20 125(9) . . . . ?
C22' C21 C20' C20 -114(7) . . . . ?
N5' C21 C20' C20 -82(7) . . . . ?
C22 C21 C20' C20 -121(7) . . . . ?
C21' C21 C20' C19' -133(6) . . . . ?
C22' C21 C20' C19' -12(4) . . . . ?
C20 C21 C20' C19' 102(8) . . . . ?
N5' C21 C20' C19' 20(3) . . . . ?
C22 C21 C20' C19' -20(3) . . . . ?
C21' C21 C20' C19 -163(6) . . . . ?
C22' C21 C20' C19 -42(4) . . . . ?
C20 C21 C20' C19 72(7) . . . . ?
N5' C21 C20' C19 -10(3) . . . . ?
C22 C21 C20' C19 -49(3) . . . . ?
C22' C21 C20' C21' 121(6) . . . . ?
C20 C21 C20' C21' -125(9) . . . . ?
N5' C21 C20' C21' 153(6) . . . . ?
C22 C21 C20' C21' 114(5) . . . . ?
C22' C21 C21' C20 -101(4) . . . . ?
N5' C21 C21' C20 -52(5) . . . . ?
C22 C21 C21' C20 -88(3) . . . . ?
C20' C21 C21' C20 -18(3) . . . . ?
C22' C21 C21' C20' -83(6) . . . . ?
C20 C21 C21' C20' 18(3) . . . . ?
N5' C21 C21' C20' -34(7) . . . . ?
C22 C21 C21' C20' -70(5) . . . . ?
C20 C21 C21' C22' 101(4) . . . . ?
N5' C21 C21' C22' 48(4) . . . . ?
C22 C21 C21' C22' 13(4) . . . . ?
C20' C21 C21' C22' 83(6) . . . . ?
C20' C20 C21' C21 151(5) . . . . ?
C19 C20 C21' C21 91(8) . . . . ?
C19' C20 C21' C21 102(5) . . . . ?
C21 C20 C21' C20' -151(5) . . . . ?
C19 C20 C21' C20' -60(6) . . . . ?
C19' C20 C21' C20' -49(5) . . . . ?
C20' C20 C21' C22' 121(5) . . . . ?
C21 C20 C21' C22' -31(2) . . . . ?
C19 C20 C21' C22' 61(7) . . . . ?
C19' C20 C21' C22' 71(4) . . . . ?
C20 C20' C21' C21 -36(7) . . . . ?
C19' C20' C21' C21 52(7) . . . . ?
C19 C20' C21' C21 20(7) . . . . ?
C19' C20' C21' C20 89(7) . . . . ?
C19 C20' C21' C20 56(5) . . . . ?
C21 C20' C21' C20 36(7) . . . . ?
C20 C20' C21' C22' -70(6) . . . . ?
C19' C20' C21' C22' 18(5) . . . . ?
C19 C20' C21' C22' -14(5) . . . . ?
C21 C20' C21' C22' -34(3) . . . . ?
N5 C22 C22' N5' 11(6) . . . . ?
C18 C22 C22' N5' -31(5) . . . . ?
C21 C22 C22' N5' -85(5) . . . . ?
N5 C22 C22' C21 97(5) . . . . ?
N5' C22 C22' C21 85(5) . . . . ?
C18 C22 C22' C21 55(6) . . . . ?
N5' C22 C22' N5 -11(6) . . . . ?
C18 C22 C22' N5 -42(2) . . . . ?
C21 C22 C22' N5 -97(5) . . . . ?
N5 C22 C22' C21' 104(4) . . . . ?
N5' C22 C22' C21' 93(5) . . . . ?
C18 C22 C22' C21' 62(4) . . . . ?
C21 C22 C22' C21' 8(2) . . . . ?
C21' C21 C22' N5' 101(7) . . . . ?
C20 C21 C22' N5' 45(6) . . . . ?
C22 C21 C22' N5' 76(3) . . . . ?
C20' C21 C22' N5' 61(5) . . . . ?
C21' C21 C22' C22 25(8) . . . . ?
C20 C21 C22' C22 -31(6) . . . . ?
N5' C21 C22' C22 -76(3) . . . . ?
C20' C21 C22' C22 -14(5) . . . . ?
C21' C21 C22' N5 62(7) . . . . ?
C20 C21 C22' N5 6(5) . . . . ?
N5' C21 C22' N5 -39(3) . . . . ?
C22 C21 C22' N5 37(2) . . . . ?
C20' C21 C22' N5 23(4) . . . . ?
C20 C21 C22' C21' -56(4) . . . . ?
N5' C21 C22' C21' -101(7) . . . . ?
C22 C21 C22' C21' -25(8) . . . . ?
C20' C21 C22' C21' -39(5) . . . . ?
C22 N5 C22' N5' -164(8) . . . . ?
C18 N5 C22' N5' -79(6) . . . . ?
N5' N5 C22' C22 164(8) . . . . ?
C18 N5 C22' C22 84(5) . . . . ?
C22 N5 C22' C21 -98(6) . . . . ?
N5' N5 C22' C21 66(5) . . . . ?
C18 N5 C22' C21 -13(4) . . . . ?
C22 N5 C22' C21' -81(5) . . . . ?
N5' N5 C22' C21' 83(5) . . . . ?
C18 N5 C22' C21' 4(3) . . . . ?
C21 C21' C22' N5' -80(7) . . . . ?
C20 C21' C22' N5' 6(6) . . . . ?
C20' C21' C22' N5' 36(6) . . . . ?
C21 C21' C22' C22 -157(7) . . . . ?
C20 C21' C22' C22 -70(5) . . . . ?
C20' C21' C22' C22 -41(5) . . . . ?
C20 C21' C22' C21 86(5) . . . . ?
C20' C21' C22' C21 116(6) . . . . ?
C21 C21' C22' N5 -123(6) . . . . ?
C20 C21' C22' N5 -36(4) . . . . ?
C20' C21' C22' N5 -7(4) . . . . ?
C22 C22' N5' N5 -9(5) . . . . ?
C21 C22' N5' N5 -122(4) . . . . ?
C21' C22' N5' N5 -103(4) . . . . ?
C21 C22' N5' C22 -112(4) . . . . ?
N5 C22' N5' C22 9(5) . . . . ?
C21' C22' N5' C22 -94(4) . . . . ?
C22 C22' N5' C21 112(4) . . . . ?
N5 C22' N5' C21 122(4) . . . . ?
C21' C22' N5' C21 18.4(16) . . . . ?
C22 C22' N5' C18 28(5) . . . . ?
C21 C22' N5' C18 -85(5) . . . . ?
N5 C22' N5' C18 37(3) . . . . ?
C21' C22' N5' C18 -66(5) . . . . ?
C22 N5 N5' C22' 11(5) . . . . ?
C18 N5 N5' C22' 119(4) . . . . ?
C18 N5 N5' C22 108(4) . . . . ?
C22' N5 N5' C22 -11(5) . . . . ?
C22 N5 N5' C21 -41(5) . . . . ?
C18 N5 N5' C21 68(5) . . . . ?
C22' N5 N5' C21 -52(5) . . . . ?
C22 N5 N5' C18 -108(4) . . . . ?
C22' N5 N5' C18 -119(4) . . . . ?
N5 C22 N5' C22' -167(7) . . . . ?
C18 C22 N5' C22' 153(5) . . . . ?
C21 C22 N5' C22' 47(4) . . . . ?
C22' C22 N5' N5 167(7) . . . . ?
C18 C22 N5' N5 -40(2) . . . . ?
C21 C22 N5' N5 -146(4) . . . . ?
N5 C22 N5' C21 146(4) . . . . ?
C22' C22 N5' C21 -47(4) . . . . ?
C18 C22 N5' C21 105.3(19) . . . . ?
N5 C22 N5' C18 40(2) . . . . ?
C22' C22 N5' C18 -153(5) . . . . ?
C21 C22 N5' C18 -105.3(19) . . . . ?
C21' C21 N5' C22' -111(6) . . . . ?
C20 C21 N5' C22' -145(4) . . . . ?
C22 C21 N5' C22' -50(3) . . . . ?
C20' C21 N5' C22' -130(4) . . . . ?
C21' C21 N5' N5 -33(7) . . . . ?
C22' C21 N5' N5 78(5) . . . . ?
C20 C21 N5' N5 -67(4) . . . . ?
C22 C21 N5' N5 28(3) . . . . ?
C20' C21 N5' N5 -52(4) . . . . ?
C21' C21 N5' C22 -61(5) . . . . ?
C22' C21 N5' C22 50(3) . . . . ?
C20 C21 N5' C22 -95(3) . . . . ?
C20' C21 N5' C22 -80(3) . . . . ?
C21' C21 N5' C18 3(5) . . . . ?
C22' C21 N5' C18 114(5) . . . . ?
C20 C21 N5' C18 -31(3) . . . . ?
C22 C21 N5' C18 64(3) . . . . ?
C20' C21 N5' C18 -16(2) . . . . ?
N5 C18 N5' C22' -73(5) . . . . ?
C19' C18 N5' C22' 65(7) . . . . ?
C19 C18 N5' C22' 90(7) . . . . ?
C17 C18 N5' C22' -121(6) . . . . ?
C22 C18 N5' C22' -25(5) . . . . ?
C19' C18 N5' N5 137(5) . . . . ?
C19 C18 N5' N5 163(5) . . . . ?
C17 C18 N5' N5 -48(5) . . . . ?
C22 C18 N5' N5 48(3) . . . . ?
N5 C18 N5' C22 -48(3) . . . . ?
C19' C18 N5' C22 90(5) . . . . ?
C19 C18 N5' C22 115(5) . . . . ?
C17 C18 N5' C22 -96(5) . . . . ?
N5 C18 N5' C21 -126(5) . . . . ?
C19' C18 N5' C21 11(2) . . . . ?
C19 C18 N5' C21 37(2) . . . . ?
C17 C18 N5' C21 -174.1(12) . . . . ?
C22 C18 N5' C21 -78(5) . . . . ?
